data_4512756
loop_
_publ_author_name
'Mei, Lei'
'Wang, Cong-zhi'
'Wang, Lin'
'Zhao, Yu-liang'
'Chai, Zhi-fang'
'Shi, Wei-qun'

_publ_section_title
;
 Halogen Bonded Three-Dimensional Uranyl--Organic Compounds with
 Unprecedented Halogen--Halogen Interactions and Structure Diversity upon
 Variation of Halogen Substitution
;
_journal_issue 3
_journal_name_full 'Crystal Growth &amp; Design'
_journal_page_first 1395
_journal_paper_doi 10.1021/cg501783d
_journal_volume 15
_journal_year 2015
_chemical_formula_sum 'C36 H22 Br12 N6 O20 U2'
_chemical_formula_weight 2293.58
_chemical_name_systematic
; 
 ? 
;
_space_group_IT_number 2
_symmetry_cell_setting triclinic
_symmetry_space_group_name_Hall '-P 1'
_symmetry_space_group_name_H-M 'P -1'
_atom_sites_solution_hydrogens geom
_atom_sites_solution_primary direct
_atom_sites_solution_secondary difmap
_audit_creation_method SHELXL-97
_cell_angle_alpha 89.259(4)
_cell_angle_beta 86.419(4)
_cell_angle_gamma 88.384(5)
_cell_formula_units_Z 1
_cell_length_a 9.5038(5)
_cell_length_b 11.1204(6)
_cell_length_c 13.0924(6)
_cell_measurement_temperature 293(2)
_cell_volume 1380.35(12)
_computing_structure_refinement 'SHELXL-97 (Sheldrick, 1997)'
_computing_structure_solution 'SHELXS-97 (Sheldrick, 1990)'
_diffrn_ambient_temperature 293(2)
_diffrn_measured_fraction_theta_full 0.998
_diffrn_measured_fraction_theta_max 0.998
_diffrn_radiation_monochromator graphite
_diffrn_radiation_source 'fine-focus sealed tube'
_diffrn_radiation_type CuK\a
_diffrn_radiation_wavelength 1.54184
_diffrn_reflns_av_R_equivalents 0.0261
_diffrn_reflns_av_sigmaI/netI 0.0387
_diffrn_reflns_limit_h_max 11
_diffrn_reflns_limit_h_min -11
_diffrn_reflns_limit_k_max 13
_diffrn_reflns_limit_k_min -13
_diffrn_reflns_limit_l_max 15
_diffrn_reflns_limit_l_min -11
_diffrn_reflns_number 9583
_diffrn_reflns_theta_full 67.07
_diffrn_reflns_theta_max 67.07
_diffrn_reflns_theta_min 3.38
_exptl_absorpt_coefficient_mu 27.238
_exptl_crystal_colour yellow-green
_exptl_crystal_density_diffrn 2.759
_exptl_crystal_density_method 'not measured'
_exptl_crystal_description prism
_exptl_crystal_F_000 1044
_refine_diff_density_max 0.971
_refine_diff_density_min -1.760
_refine_diff_density_rms 0.195
_refine_ls_extinction_method none
_refine_ls_goodness_of_fit_ref 1.066
_refine_ls_hydrogen_treatment mixed
_refine_ls_matrix_type full
_refine_ls_number_parameters 354
_refine_ls_number_reflns 4931
_refine_ls_number_restraints 0
_refine_ls_restrained_S_all 1.066
_refine_ls_R_factor_all 0.0305
_refine_ls_R_factor_gt 0.0277
_refine_ls_shift/su_max 0.001
_refine_ls_shift/su_mean 0.000
_refine_ls_structure_factor_coef Fsqd
_refine_ls_weighting_details 'calc w=1/[\s^2^(Fo^2^)+(0.0325P)^2^+0.0000P] where P=(Fo^2^+2Fc^2^)/3'
_refine_ls_weighting_scheme calc
_refine_ls_wR_factor_gt 0.0661
_refine_ls_wR_factor_ref 0.0680
_reflns_number_gt 4582
_reflns_number_total 4931
_reflns_threshold_expression >2sigma(I)
_cod_data_source_file cg501783d_si_002.cif
_cod_data_source_block U_2,6-DBPCA
_cod_depositor_comments 'Adding full bibliography for 4512755--4512762.cif.'
_cod_original_cell_volume 1380.33(13)
_cod_original_sg_symbol_H-M P-1
_cod_database_code 4512756

loop_
_symmetry_equiv_pos_as_xyz
'x, y, z'
'-x, -y, -z'

loop_
_atom_site_label
_atom_site_type_symbol
_atom_site_fract_x
_atom_site_fract_y
_atom_site_fract_z
_atom_site_U_iso_or_equiv
_atom_site_adp_type
_atom_site_occupancy
_atom_site_symmetry_multiplicity
_atom_site_calc_flag
_atom_site_refinement_flags
U1 U 0.80989(2) 0.591421(17) 0.857067(13) 0.02156(7) Uani 1 1 d .
Br6 Br 0.62124(7) 0.31135(6) 0.50840(5) 0.03460(16) Uani 1 1 d .
Br2 Br 0.31314(8) 1.04684(7) 0.57071(6) 0.04270(19) Uani 1 1 d .
Br5 Br 0.34220(8) 0.55778(8) 0.82184(5) 0.0456(2) Uani 1 1 d .
Br4 Br 1.22513(8) -0.11489(6) 0.91080(6) 0.04162(18) Uani 1 1 d .
Br3 Br 0.88115(9) 0.05233(8) 0.61969(6) 0.0492(2) Uani 1 1 d .
Br1 Br 0.51796(11) 1.25780(7) 0.90158(6) 0.0625(3) Uani 1 1 d .
O1 O 0.6630(5) 0.7175(4) 0.7472(3) 0.0327(10) Uani 1 1 d .
O4 O 0.9209(5) 0.4074(4) 0.8926(4) 0.0472(14) Uani 1 1 d .
O2 O 0.7476(5) 0.8036(4) 0.8780(3) 0.0386(11) Uani 1 1 d .
N3 N 1.0498(6) -0.0068(5) 0.7754(4) 0.0313(12) Uani 1 1 d .
C22 C 1.1140(6) 0.0156(5) 0.8597(5) 0.0282(13) Uani 1 1 d .
N2 N 0.4563(5) 0.4312(4) 0.6564(3) 0.0246(10) Uani 1 1 d .
N4 N 0.4336(6) 1.1292(5) 0.7398(4) 0.0326(12) Uani 1 1 d .
C3 C 0.6720(7) 0.8069(6) 0.8020(4) 0.0286(14) Uani 1 1 d .
C4 C 1.1065(6) 0.1223(5) 0.9123(4) 0.0282(13) Uani 1 1 d .
H4 H 1.1554 0.1324 0.9708 0.034 Uiso 1 1 calc R
C5 C 1.0226(6) 0.2133(5) 0.8738(4) 0.0248(13) Uani 1 1 d .
C6 C 0.4305(6) 1.0334(5) 0.6828(4) 0.0265(13) Uani 1 1 d .
C8 C 1.0071(6) 0.3344(5) 0.9251(4) 0.0248(13) Uani 1 1 d .
C9 C 0.5156(7) 1.1194(6) 0.8178(5) 0.0339(15) Uani 1 1 d .
C11 C 0.3339(6) 0.4687(5) 0.7013(4) 0.0265(13) Uani 1 1 d .
C12 C 0.4492(6) 0.3709(5) 0.5699(4) 0.0229(12) Uani 1 1 d .
C13 C 0.5886(7) 0.9213(6) 0.7800(5) 0.0288(13) Uani 1 1 d .
C14 C 0.3261(6) 0.3479(5) 0.5228(4) 0.0237(12) Uani 1 1 d .
C15 C 0.9707(6) 0.0824(6) 0.7409(4) 0.0279(13) Uani 1 1 d .
C17 C 0.2033(6) 0.4458(6) 0.6663(5) 0.0270(13) Uani 1 1 d .
O6 O 0.6588(5) 0.5507(4) 0.9314(3) 0.0374(11) Uani 1 1 d .
O7 O 0.9628(5) 0.6277(4) 0.7807(3) 0.0401(11) Uani 1 1 d .
O9 O -0.0509(4) 0.3887(5) 0.5741(3) 0.0398(11) Uani 1 1 d .
O3 O 1.0818(5) 0.3522(4) 0.9982(3) 0.0404(12) Uani 1 1 d .
O8 O 0.0764(5) 0.2917(5) 0.4507(4) 0.0479(14) Uani 1 1 d .
H8 H -0.0005 0.2855 0.4264 0.072 Uiso 1 1 calc R
C21 C 0.9507(6) 0.1933(5) 0.7865(4) 0.0282(13) Uani 1 1 d .
H21 H 0.8917 0.2524 0.7599 0.034 Uiso 1 1 calc R
C18 C 0.2009(6) 0.3851(5) 0.5737(4) 0.0255(12) Uani 1 1 d .
C19 C 0.0616(7) 0.3559(6) 0.5334(5) 0.0299(14) Uani 1 1 d .
C20 C 0.5959(7) 1.0183(6) 0.8417(5) 0.0340(15) Uani 1 1 d .
H20 H 0.6522 1.0167 0.8973 0.041 Uiso 1 1 calc R
O5 O 0.7374(4) 0.4662(4) 0.7198(3) 0.0316(10) Uani 1 1 d .
H5A H 0.7759 0.4899 0.6623 0.047 Uiso 1 1 d R
H5B H 0.6474 0.4717 0.7173 0.047 Uiso 1 1 d R
C23 C 0.5043(6) 0.9263(6) 0.6975(4) 0.0284(13) Uani 1 1 d .
H23 H 0.4977 0.8612 0.6544 0.034 Uiso 1 1 calc R
O1W O -0.1397(5) 0.2211(4) 0.3543(3) 0.0362(10) Uani 1 1 d G
H1WA H -0.1321 0.2560 0.2961 0.054 Uiso 1 1 d G
H1WB H -0.0995 0.1519 0.3504 0.054 Uiso 1 1 d G
H14 H 0.329(7) 0.316(6) 0.464(5) 0.043 Uiso 1 1 d .
H17 H 0.127(7) 0.465(6) 0.697(5) 0.043 Uiso 1 1 d .

loop_
_atom_site_aniso_label
_atom_site_aniso_U_11
_atom_site_aniso_U_22
_atom_site_aniso_U_33
_atom_site_aniso_U_23
_atom_site_aniso_U_13
_atom_site_aniso_U_12
U1 0.02425(11) 0.01994(11) 0.02127(10) -0.00567(7) -0.00965(7) 0.00630(7)
Br6 0.0215(3) 0.0386(4) 0.0435(4) -0.0106(3) -0.0010(3) 0.0047(3)
Br2 0.0499(4) 0.0350(4) 0.0459(4) 0.0065(3) -0.0265(3) 0.0000(3)
Br5 0.0428(4) 0.0583(5) 0.0366(4) -0.0233(3) -0.0102(3) 0.0075(4)
Br4 0.0522(5) 0.0277(4) 0.0448(4) -0.0034(3) -0.0088(3) 0.0152(3)
Br3 0.0615(5) 0.0522(5) 0.0370(4) -0.0184(3) -0.0238(4) -0.0013(4)
Br1 0.1048(8) 0.0320(4) 0.0529(5) -0.0189(4) -0.0306(5) 0.0231(5)
O1 0.042(3) 0.029(2) 0.029(2) -0.0061(18) -0.0163(19) 0.011(2)
O4 0.065(3) 0.027(3) 0.054(3) -0.017(2) -0.042(3) 0.020(2)
O2 0.053(3) 0.028(2) 0.036(2) -0.0064(19) -0.026(2) 0.014(2)
N3 0.038(3) 0.028(3) 0.028(3) -0.007(2) -0.005(2) -0.001(2)
C22 0.030(3) 0.022(3) 0.033(3) -0.005(2) -0.006(3) 0.001(3)
N2 0.023(3) 0.024(3) 0.027(2) -0.002(2) -0.005(2) 0.001(2)
N4 0.038(3) 0.024(3) 0.036(3) 0.001(2) -0.008(2) 0.006(2)
C3 0.034(3) 0.028(3) 0.025(3) 0.000(2) -0.009(3) 0.004(3)
C4 0.033(3) 0.027(3) 0.026(3) -0.009(2) -0.012(3) 0.004(3)
C5 0.026(3) 0.023(3) 0.026(3) -0.007(2) -0.007(2) 0.002(2)
C6 0.031(3) 0.027(3) 0.023(3) 0.001(2) -0.011(2) -0.001(3)
C8 0.033(3) 0.018(3) 0.025(3) -0.006(2) -0.013(3) 0.004(2)
C9 0.045(4) 0.023(3) 0.034(3) -0.007(3) -0.007(3) 0.004(3)
C11 0.032(3) 0.025(3) 0.022(3) -0.006(2) -0.002(2) 0.004(3)
C12 0.020(3) 0.020(3) 0.028(3) 0.001(2) 0.002(2) 0.002(2)
C13 0.032(3) 0.026(3) 0.029(3) 0.001(2) -0.008(3) 0.002(3)
C14 0.026(3) 0.019(3) 0.027(3) -0.004(2) -0.004(2) 0.000(2)
C15 0.029(3) 0.029(3) 0.028(3) -0.009(2) -0.008(3) -0.006(3)
C17 0.020(3) 0.035(4) 0.026(3) -0.007(3) -0.002(2) 0.005(3)
O6 0.034(3) 0.046(3) 0.033(2) -0.007(2) -0.004(2) -0.001(2)
O7 0.028(2) 0.046(3) 0.047(3) -0.004(2) -0.001(2) -0.003(2)
O9 0.021(2) 0.051(3) 0.048(3) -0.013(2) 0.003(2) 0.000(2)
O3 0.055(3) 0.027(3) 0.042(3) -0.014(2) -0.028(2) 0.012(2)
O8 0.025(2) 0.075(4) 0.045(3) -0.032(3) -0.001(2) -0.003(2)
C21 0.034(3) 0.023(3) 0.028(3) -0.010(2) -0.012(3) 0.008(3)
C18 0.025(3) 0.021(3) 0.031(3) 0.000(2) -0.003(2) 0.000(2)
C19 0.028(3) 0.029(3) 0.033(3) 0.001(3) -0.005(3) -0.005(3)
C20 0.044(4) 0.031(4) 0.028(3) -0.003(3) -0.011(3) 0.008(3)
O5 0.028(2) 0.039(3) 0.028(2) -0.0098(19) -0.0071(18) 0.005(2)
C23 0.031(3) 0.028(3) 0.027(3) -0.003(2) -0.008(3) 0.003(3)
O1W 0.035(3) 0.031(3) 0.043(3) -0.008(2) -0.002(2) 0.000(2)

loop_
_atom_type_symbol
_atom_type_description
_atom_type_scat_dispersion_real
_atom_type_scat_dispersion_imag
_atom_type_scat_source
C C 0.0181 0.0091 'International Tables Vol C Tables 4.2.6.8 and 6.1.1.4'
H H 0.0000 0.0000 'International Tables Vol C Tables 4.2.6.8 and 6.1.1.4'
N N 0.0311 0.0180 'International Tables Vol C Tables 4.2.6.8 and 6.1.1.4'
O O 0.0492 0.0322 'International Tables Vol C Tables 4.2.6.8 and 6.1.1.4'
Br Br -0.6763 1.2805 'International Tables Vol C Tables 4.2.6.8 and 6.1.1.4'
U U -4.3638 13.4090 'International Tables Vol C Tables 4.2.6.8 and 6.1.1.4'

loop_
_geom_angle_atom_site_label_1
_geom_angle_atom_site_label_2
_geom_angle_atom_site_label_3
_geom_angle
_geom_angle_site_symmetry_1
_geom_angle_site_symmetry_3
O6 U1 O7 178.2(2) . .
O6 U1 O3 90.96(19) . 2_767
O7 U1 O3 90.0(2) . 2_767
O6 U1 O4 91.0(2) . .
O7 U1 O4 87.6(2) . .
O3 U1 O4 81.99(15) 2_767 .
O6 U1 O2 91.0(2) . .
O7 U1 O2 90.8(2) . .
O3 U1 O2 75.01(15) 2_767 .
O4 U1 O2 156.94(15) . .
O6 U1 O5 89.33(18) . .
O7 U1 O5 89.24(18) . .
O3 U1 O5 159.91(15) 2_767 .
O4 U1 O5 77.92(15) . .
O2 U1 O5 125.07(14) . .
O6 U1 O1 89.99(18) . .
O7 U1 O1 90.69(19) . .
O3 U1 O1 127.89(15) 2_767 .
O4 U1 O1 150.08(15) . .
O2 U1 O1 52.89(13) . .
O5 U1 O1 72.19(14) . .
O6 U1 C3 89.6(2) . .
O7 U1 C3 91.8(2) . .
O3 U1 C3 101.66(17) 2_767 .
O4 U1 C3 176.28(16) . .
O2 U1 C3 26.68(16) . .
O5 U1 C3 98.42(16) . .
O1 U1 C3 26.24(15) . .
C3 O1 U1 92.4(3) . .
C8 O4 U1 159.9(4) . .
C3 O2 U1 93.5(4) . .
C15 N3 C22 115.6(6) . .
N3 C22 C4 126.0(6) . .
N3 C22 Br4 115.4(5) . .
C4 C22 Br4 118.6(5) . .
C11 N2 C12 116.1(5) . .
C6 N4 C9 115.4(5) . .
O1 C3 O2 121.0(6) . .
O1 C3 C13 120.1(5) . .
O2 C3 C13 118.9(6) . .
O1 C3 U1 61.3(3) . .
O2 C3 U1 59.8(3) . .
C13 C3 U1 175.1(4) . .
C22 C4 C5 116.6(5) . .
C4 C5 C21 119.6(6) . .
C4 C5 C8 121.2(5) . .
C21 C5 C8 119.3(5) . .
N4 C6 C23 125.8(6) . .
N4 C6 Br2 115.6(4) . .
C23 C6 Br2 118.6(5) . .
O4 C8 O3 124.9(6) . .
O4 C8 C5 117.7(5) . .
O3 C8 C5 117.4(5) . .
N4 C9 C20 125.2(6) . .
N4 C9 Br1 115.3(5) . .
C20 C9 Br1 119.5(5) . .
N2 C11 C17 124.7(5) . .
N2 C11 Br5 116.7(4) . .
C17 C11 Br5 118.6(4) . .
N2 C12 C14 125.3(5) . .
N2 C12 Br6 116.5(4) . .
C14 C12 Br6 118.2(4) . .
C20 C13 C23 120.3(6) . .
C20 C13 C3 120.0(6) . .
C23 C13 C3 119.7(6) . .
C18 C14 C12 116.7(5) . .
N3 C15 C21 124.9(6) . .
N3 C15 Br3 115.9(5) . .
C21 C15 Br3 119.1(5) . .
C11 C17 C18 117.2(6) . .
C8 O3 U1 170.2(4) . 2_767
C15 C21 C5 117.3(6) . .
C14 C18 C17 119.8(6) . .
C14 C18 C19 120.9(6) . .
C17 C18 C19 119.3(6) . .
O9 C19 O8 124.6(6) . .
O9 C19 C18 123.3(6) . .
O8 C19 C18 112.1(5) . .
C13 C20 C9 117.0(6) . .
C6 C23 C13 116.3(6) . .

loop_
_geom_bond_atom_site_label_1
_geom_bond_atom_site_label_2
_geom_bond_distance
_geom_bond_site_symmetry_2
U1 O6 1.751(4) .
U1 O7 1.764(4) .
U1 O3 2.315(4) 2_767
U1 O4 2.330(4) .
U1 O2 2.431(4) .
U1 O5 2.432(4) .
U1 O1 2.464(4) .
U1 C3 2.806(6) .
Br6 C12 1.884(5) .
Br2 C6 1.900(5) .
Br5 C11 1.881(6) .
Br4 C22 1.910(6) .
Br3 C15 1.885(6) .
Br1 C9 1.903(6) .
O1 C3 1.242(7) .
O4 C8 1.228(7) .
O2 C3 1.262(7) .
N3 C15 1.319(8) .
N3 C22 1.325(8) .
C22 C4 1.377(8) .
N2 C11 1.329(7) .
N2 C12 1.331(7) .
N4 C6 1.311(8) .
N4 C9 1.324(8) .
C3 C13 1.514(8) .
C4 C5 1.380(8) .
C5 C21 1.391(8) .
C5 C8 1.512(8) .
C6 C23 1.383(8) .
C8 O3 1.248(7) .
C9 C20 1.384(9) .
C11 C17 1.381(8) .
C12 C14 1.387(8) .
C13 C20 1.362(9) .
C13 C23 1.383(8) .
C14 C18 1.383(8) .
C15 C21 1.381(8) .
C17 C18 1.397(9) .
O9 C19 1.213(7) .
O3 U1 2.315(4) 2_767
O8 C19 1.304(8) .
C18 C19 1.501(8) .
